data_2241464
loop_
_publ_author_name
'Britton, Doyle'
'Noland, Wayland E.'
'Tritch, Kenneth J.'

_publ_section_title
;
 Two new polytypes of 2,4,6-tribromobenzonitrile
;
_journal_coeditor_code LH5796
_journal_issue 2
_journal_name_full 'Acta Crystallographica Section E'
_journal_page_first 178
_journal_page_last 183
_journal_paper_doi 10.1107/S2056989016000256
_journal_volume 72
_journal_year 2016
_chemical_formula_iupac 'C7 H2 Br3 N'
_chemical_formula_moiety 'C7 H2 Br3 N'
_chemical_formula_sum 'C7 H2 Br3 N'
_chemical_formula_weight 339.83
_chemical_name_systematic
;
 2,4,6-Tribromobenzonitrile - polytype III
;
_space_group_IT_number 62
_symmetry_cell_setting orthorhombic
_symmetry_space_group_name_Hall '-P 2ac 2n'
_symmetry_space_group_name_H-M 'P n m a'
_atom_sites_solution_hydrogens geom
_atom_sites_solution_primary direct
_atom_sites_solution_secondary difmap
_audit_creation_method <i>SHELXTL</i>
_cell_angle_alpha 90.00
_cell_angle_beta 90.00
_cell_angle_gamma 90.00
_cell_formula_units_Z 12
_cell_length_a 20.399(4)
_cell_length_b 10.2167(18)
_cell_length_c 12.493(2)
_cell_measurement_reflns_used 2928
_cell_measurement_temperature 173(2)
_cell_measurement_theta_max 26.7
_cell_measurement_theta_min 2.58
_cell_volume 2603.7(8)
_computing_cell_refinement
;
SAINT (Bruker, 2002)
;
_computing_data_collection
;
SMART (Bruker, 2002)
;
_computing_data_reduction
;
SAINT (Bruker, 2002)
;
_computing_molecular_graphics
;
Mercury (Macrae <i>et al.</i>, 2008)
;
_computing_publication_material
;
<i>SHELXTL</i> (Sheldrick, 2008), enCIFer (Allen <i>et al.</i>,
2004),
and publCIF (Westrip, 2010)
;
_computing_structure_refinement
;
<i>SHELXTL</i> (Sheldrick, 2008)
;
_computing_structure_solution
;
<i>SHELXTL</i> (Sheldrick, 2008)
;
_diffrn_ambient_temperature 173(2)
_diffrn_measured_fraction_theta_full 0.994
_diffrn_measured_fraction_theta_max 0.994
_diffrn_measurement_device_type
;
Bruker 1K area-detector diffractometer
;
_diffrn_measurement_method '\w scans'
_diffrn_radiation_monochromator graphite
_diffrn_radiation_source 'fine-focus sealed tube'
_diffrn_radiation_type MoK\a
_diffrn_radiation_wavelength 0.71073
_diffrn_reflns_av_R_equivalents 0.0548
_diffrn_reflns_av_sigmaI/netI 0.0285
_diffrn_reflns_limit_h_max 24
_diffrn_reflns_limit_h_min -24
_diffrn_reflns_limit_k_max 12
_diffrn_reflns_limit_k_min -12
_diffrn_reflns_limit_l_max 15
_diffrn_reflns_limit_l_min -15
_diffrn_reflns_number 22804
_diffrn_reflns_theta_full 25.97
_diffrn_reflns_theta_max 25.97
_diffrn_reflns_theta_min 2.58
_diffrn_standards_decay_% '< 1'
_diffrn_standards_number 0
_exptl_absorpt_coefficient_mu 13.873
_exptl_absorpt_correction_T_max 0.337
_exptl_absorpt_correction_T_min 0.054
_exptl_absorpt_correction_type multi-scan
_exptl_absorpt_process_details
;
(SADABS; Bruker, 2002)
;
_exptl_crystal_colour colorless
_exptl_crystal_density_diffrn 2.601
_exptl_crystal_density_method 'not measured'
_exptl_crystal_description needle
_exptl_crystal_F_000 1872
_exptl_crystal_size_max 0.50
_exptl_crystal_size_mid 0.15
_exptl_crystal_size_min 0.10
_refine_diff_density_max 0.557
_refine_diff_density_min -0.494
_refine_ls_extinction_coef 0.00028(3)
_refine_ls_extinction_expression Fc^*^=kFc[1+0.001xFc^2^\l^3^/sin(2\q)]^-1/4^
_refine_ls_extinction_method SHELXL
_refine_ls_goodness_of_fit_ref 1.066
_refine_ls_hydrogen_treatment constr
_refine_ls_matrix_type full
_refine_ls_number_parameters 173
_refine_ls_number_reflns 2691
_refine_ls_number_restraints 0
_refine_ls_restrained_S_all 1.066
_refine_ls_R_factor_all 0.0362
_refine_ls_R_factor_gt 0.0230
_refine_ls_shift/su_max 0.001
_refine_ls_shift/su_mean 0.000
_refine_ls_structure_factor_coef Fsqd
_refine_ls_weighting_details 'calc w=1/[\s^2^(Fo^2^)+(0.0096P)^2^+3.3900P] where P=(Fo^2^+2Fc^2^)/3'
_refine_ls_weighting_scheme calc
_refine_ls_wR_factor_gt 0.0428
_refine_ls_wR_factor_ref 0.0460
_reflns_number_gt 2165
_reflns_number_total 2691
_reflns_threshold_expression >2\s(I)
_cod_data_source_file lh5796sup1.cif
_cod_data_source_block RCN-III
_cod_database_code 2241464

loop_
_symmetry_equiv_pos_as_xyz
'x, y, z'
'-x+1/2, -y, z+1/2'
'-x, y+1/2, -z'
'x+1/2, -y+1/2, -z+1/2'
'-x, -y, -z'
'x-1/2, y, -z-1/2'
'x, -y-1/2, z'
'-x-1/2, y-1/2, z-1/2'

loop_
_atom_site_type_symbol
_atom_site_label
_atom_site_fract_x
_atom_site_fract_y
_atom_site_fract_z
_atom_site_U_iso_or_equiv
_atom_site_adp_type
_atom_site_calc_flag
_atom_site_refinement_flags
_atom_site_occupancy
_atom_site_symmetry_multiplicity
Br Br42 0.340999(16) 0.52705(3) -0.05464(3) 0.02707(10) Uani d . 1 1
Br Br44 0.32895(2) 0.2500 0.33679(4) 0.02913(13) Uani d S 1 2
Br Br52 0.332551(16) 0.47245(3) 0.59427(3) 0.02775(9) Uani d . 1 1
Br Br54 0.32011(2) 0.7500 0.20370(3) 0.02542(12) Uani d S 1 2
Br Br62 0.511839(16) 0.52774(3) 0.67598(3) 0.02743(10) Uani d . 1 1
Br Br64 0.50730(2) 0.2500 1.06666(4) 0.02435(12) Uani d S 1 2
C C41 0.33919(19) 0.2500 -0.0353(3) 0.0182(9) Uani d S 1 2
C C42 0.33772(14) 0.3675(3) 0.0214(2) 0.0207(7) Uani d . 1 1
C C43 0.33432(14) 0.3686(3) 0.1321(2) 0.0226(7) Uani d . 1 1
H H43 0.3331 0.4487 0.1706 0.027 Uiso calc R 1 1
C C44 0.3328(2) 0.2500 0.1851(4) 0.0219(10) Uani d S 1 2
C C47 0.3440(2) 0.2500 -0.1508(4) 0.0218(10) Uani d S 1 2
N N47 0.34814(18) 0.2500 -0.2423(3) 0.0272(9) Uani d S 1 2
C C51 0.3338(2) 0.7500 0.5758(4) 0.0221(10) Uani d S 1 2
C C52 0.33096(14) 0.6320(3) 0.5193(2) 0.0211(7) Uani d . 1 1
C C53 0.32641(14) 0.6314(3) 0.4085(2) 0.0228(7) Uani d . 1 1
H H53 0.3246 0.5512 0.3701 0.027 Uiso calc R 1 1
C C54 0.3245(2) 0.7500 0.3549(3) 0.0204(10) Uani d S 1 2
C C57 0.3399(2) 0.7500 0.6908(4) 0.0225(10) Uani d S 1 2
N N57 0.3445(2) 0.7500 0.7823(3) 0.0329(10) Uani d S 1 2
C C61 0.5080(2) 0.2500 0.6942(4) 0.0204(10) Uani d S 1 2
C C62 0.50889(14) 0.3676(3) 0.7509(2) 0.0216(7) Uani d . 1 1
C C63 0.50886(14) 0.3686(3) 0.8618(2) 0.0218(7) Uani d . 1 1
H H63 0.5092 0.4488 0.9002 0.026 Uiso calc R 1 1
C C64 0.5083(2) 0.2500 0.9155(4) 0.0200(10) Uani d S 1 2
C C67 0.5049(2) 0.2500 0.5783(4) 0.0225(10) Uani d S 1 2
N N67 0.5024(2) 0.2500 0.4872(3) 0.0329(10) Uani d S 1 2

loop_
_atom_site_aniso_label
_atom_site_aniso_U_11
_atom_site_aniso_U_22
_atom_site_aniso_U_33
_atom_site_aniso_U_12
_atom_site_aniso_U_13
_atom_site_aniso_U_23
Br42 0.03864(19) 0.01711(17) 0.02545(18) -0.00178(14) 0.00143(15) 0.00391(15)
Br44 0.0432(3) 0.0252(3) 0.0190(3) 0.000 0.0007(2) 0.000
Br52 0.03826(19) 0.01818(17) 0.02682(18) -0.00040(15) -0.00267(15) 0.00467(15)
Br54 0.0309(3) 0.0270(3) 0.0184(2) 0.000 0.0017(2) 0.000
Br62 0.03877(19) 0.01736(17) 0.02617(18) -0.00080(15) -0.00036(15) 0.00376(15)
Br64 0.0300(2) 0.0243(3) 0.0188(2) 0.000 -0.00018(19) 0.000
C41 0.016(2) 0.017(2) 0.022(2) 0.000 -0.0010(18) 0.000
C42 0.0214(15) 0.0175(17) 0.0233(17) -0.0001(14) -0.0011(13) 0.0052(14)
C43 0.0269(16) 0.0160(17) 0.0248(17) -0.0016(14) -0.0003(14) -0.0016(15)
C44 0.023(2) 0.024(3) 0.019(2) 0.000 0.0000(19) 0.000
C47 0.020(2) 0.016(2) 0.029(3) 0.000 -0.004(2) 0.000
N47 0.033(2) 0.022(2) 0.026(2) 0.000 -0.0017(19) 0.000
C51 0.016(2) 0.026(3) 0.024(2) 0.000 0.001(2) 0.000
C52 0.0244(15) 0.0154(17) 0.0234(16) 0.0002(14) -0.0002(13) 0.0037(14)
C53 0.0255(16) 0.0198(18) 0.0232(17) 0.0025(14) 0.0024(14) -0.0031(15)
C54 0.020(2) 0.024(3) 0.017(2) 0.000 0.0021(18) 0.000
C57 0.025(2) 0.015(2) 0.027(3) 0.000 -0.003(2) 0.000
N57 0.048(3) 0.027(2) 0.024(2) 0.000 -0.001(2) 0.000
C61 0.020(2) 0.022(2) 0.020(2) 0.000 0.0041(19) 0.000
C62 0.0199(15) 0.0188(17) 0.0261(17) 0.0017(13) 0.0011(13) 0.0047(15)
C63 0.0236(16) 0.0178(18) 0.0239(16) 0.0007(14) 0.0018(13) -0.0028(15)
C64 0.020(2) 0.022(2) 0.018(2) 0.000 0.0017(19) 0.000
C67 0.028(2) 0.016(2) 0.024(3) 0.000 0.000(2) 0.000
N67 0.055(3) 0.021(2) 0.024(2) 0.000 -0.002(2) 0.000

loop_
_atom_type_symbol
_atom_type_description
_atom_type_scat_dispersion_real
_atom_type_scat_dispersion_imag
_atom_type_scat_source
C C 0.0033 0.0016 'International Tables Vol C Tables 4.2.6.8 and 6.1.1.4'
H H 0.0000 0.0000 'International Tables Vol C Tables 4.2.6.8 and 6.1.1.4'
N N 0.0061 0.0033 'International Tables Vol C Tables 4.2.6.8 and 6.1.1.4'
Br Br -0.2901 2.4595 'International Tables Vol C Tables 4.2.6.8 and 6.1.1.4'

loop_
_geom_angle_atom_site_label_1
_geom_angle_atom_site_label_2
_geom_angle_atom_site_label_3
_geom_angle_site_symmetry_1
_geom_angle_site_symmetry_3
_geom_angle
C42 C41 C42 . 7_565 118.9(4)
C42 C41 C47 . . 120.5(2)
C43 C42 C41 . . 121.0(3)
C43 C42 Br42 . . 119.9(2)
C41 C42 Br42 . . 119.2(2)
C44 C43 C42 . . 118.3(3)
C44 C43 H43 . . 120.9
C42 C43 H43 . . 120.9
C43 C44 C43 7_565 . 122.6(4)
C43 C44 Br44 . . 118.7(2)
N47 C47 C41 . . 179.7(5)
C52 C51 C52 7_575 . 119.1(4)
C52 C51 C57 . . 120.4(2)
C53 C52 C51 . . 120.7(3)
C53 C52 Br52 . . 119.7(2)
C51 C52 Br52 . . 119.7(2)
C54 C53 C52 . . 118.7(3)
C54 C53 H53 . . 120.6
C52 C53 H53 . . 120.6
C53 C54 C53 7_575 . 122.1(4)
C53 C54 Br54 . . 119.0(2)
N57 C57 C51 . . 179.8(5)
C62 C61 C62 7_565 . 119.0(4)
C62 C61 C67 . . 120.5(2)
C63 C62 C61 . . 120.9(3)
C63 C62 Br62 . . 119.4(3)
C61 C62 Br62 . . 119.8(2)
C64 C63 C62 . . 118.6(3)
C64 C63 H63 . . 120.7
C62 C63 H63 . . 120.7
C63 C64 C63 7_565 . 122.0(4)
C63 C64 Br64 . . 119.0(2)
N67 C67 C61 . . 180.0(5)

loop_
_geom_bond_atom_site_label_1
_geom_bond_atom_site_label_2
_geom_bond_distance
Br42 C42 1.888(3)
Br44 C44 1.897(5)
Br52 C52 1.880(3)
Br54 C54 1.892(4)
Br62 C62 1.885(3)
Br64 C64 1.889(4)
C41 C42 1.394(4)
C41 C47 1.447(6)
C42 C43 1.384(4)
C43 C44 1.381(4)
C43 H43 0.9500
C47 N47 1.146(6)
C51 C52 1.399(4)
C51 C57 1.443(6)
C52 C53 1.387(4)
C53 C54 1.384(4)
C53 H53 0.9500
C57 N57 1.147(6)
C61 C62 1.395(4)
C61 C67 1.450(6)
C62 C63 1.386(4)
C63 C64 1.385(4)
C63 H63 0.9500
C67 N67 1.139(6)

loop_
_geom_torsion_atom_site_label_1
_geom_torsion_atom_site_label_2
_geom_torsion_atom_site_label_3
_geom_torsion_atom_site_label_4
_geom_torsion_site_symmetry_1
_geom_torsion_site_symmetry_4
_geom_torsion
C42 C41 C42 C43 7_565 . -0.5(6)
C47 C41 C42 C43 . . -178.8(3)
C42 C41 C42 Br42 7_565 . 179.07(19)
C47 C41 C42 Br42 . . 0.8(5)
C41 C42 C43 C44 . . 0.4(5)
Br42 C42 C43 C44 . . -179.2(3)
C42 C43 C44 C43 . 7_565 -0.2(6)
C42 C43 C44 Br44 . . 179.4(2)
C52 C51 C52 C53 7_575 . 0.9(6)
C57 C51 C52 C53 . . -178.7(3)
C52 C51 C52 Br52 7_575 . -178.48(19)
C57 C51 C52 Br52 . . 1.9(5)
C51 C52 C53 C54 . . -0.2(5)
Br52 C52 C53 C54 . . 179.2(3)
C52 C53 C54 C53 . 7_575 -0.6(6)
C52 C53 C54 Br54 . . 178.7(2)
C62 C61 C62 C63 7_565 . -1.7(6)
C67 C61 C62 C63 . . 177.0(3)
C62 C61 C62 Br62 7_565 . 177.1(2)
C67 C61 C62 Br62 . . -4.2(5)
C61 C62 C63 C64 . . 0.4(5)
Br62 C62 C63 C64 . . -178.4(3)
C62 C63 C64 C63 . 7_565 1.0(6)
C62 C63 C64 Br64 . . -179.3(2)

_cod_database_fobs_code 2241464
